data_7229336
loop_
_publ_author_name
'Das, Mriganka'
'Biswas, Amrita'
'Kundu, Bidyut Kumar'
'Mobin, Shaikh M.'
'Udayabhanu, G.'
'Mukhopadhyay, Suman'

_publ_section_title
;
 Targeted synthesis of cadmium(ii) Schiff base complexes towards corrosion
 inhibition on mild steel
;
_journal_issue 77
_journal_name_full 'RSC Adv.'
_journal_page_first 48569
_journal_paper_doi 10.1039/C7RA08633D
_journal_volume 7
_journal_year 2017
_chemical_formula_sum 'C13 H19 Cd N9 O'
_chemical_formula_weight 429.77
_space_group_crystal_system monoclinic
_space_group_IT_number 14
_space_group_name_Hall '-P 2ybc'
_space_group_name_H-M_alt 'P 1 21/c 1'
_symmetry_space_group_name_Hall '-P 2ybc'
_symmetry_space_group_name_H-M 'P 1 21/c 1'
_atom_sites_solution_hydrogens geom
_audit_creation_method SHELXL-2014/7
_audit_update_record
;
2016-08-11 deposited with the CCDC.
2017-10-09 downloaded from the CCDC.
;
_cell_angle_alpha 90
_cell_angle_beta 99.088(2)
_cell_angle_gamma 90
_cell_formula_units_Z 4
_cell_length_a 11.5203(2)
_cell_length_b 12.5815(2)
_cell_length_c 11.8042(2)
_cell_measurement_reflns_used 14191
_cell_measurement_temperature 150(2)
_cell_measurement_theta_max 32.1000
_cell_measurement_theta_min 3.6620
_cell_volume 1689.45(5)
_computing_cell_refinement 'CrysAlis RED, Oxford Diffraction Ltd.,'
_computing_data_collection 'CrysAlis CCD, Oxford Diffraction Ltd.,'
_computing_data_reduction 'CrysAlis RED, Oxford Diffraction Ltd.,'
_computing_molecular_graphics Ortep3
_computing_publication_material Shelx97
_computing_structure_refinement 'SHELXL-2014/7 (Sheldrick, 2014)'
_computing_structure_solution 'SHELXS-97 (Sheldrick, 1997)'
_diffrn_ambient_temperature 298(2)
_diffrn_detector_area_resol_mean 15.9948
_diffrn_measured_fraction_theta_full 0.999
_diffrn_measured_fraction_theta_max 0.999
_diffrn_measurement_device_type 'OXFORD DIFFRACTION SUPER NOVA'
_diffrn_measurement_method \w/q-scan
_diffrn_radiation_monochromator graphite
_diffrn_radiation_source 'Micro-Focus (Mo) X-ray Source'
_diffrn_radiation_type MoK\a
_diffrn_radiation_wavelength 0.71073
_diffrn_reflns_av_R_equivalents 0.0201
_diffrn_reflns_av_unetI/netI 0.0137
_diffrn_reflns_Laue_measured_fraction_full 0.999
_diffrn_reflns_Laue_measured_fraction_max 0.999
_diffrn_reflns_limit_h_max 11
_diffrn_reflns_limit_h_min -13
_diffrn_reflns_limit_k_max 13
_diffrn_reflns_limit_k_min -14
_diffrn_reflns_limit_l_max 14
_diffrn_reflns_limit_l_min -14
_diffrn_reflns_number 11513
_diffrn_reflns_point_group_measured_fraction_full 0.999
_diffrn_reflns_point_group_measured_fraction_max 0.999
_diffrn_reflns_theta_full 24.998
_diffrn_reflns_theta_max 24.998
_diffrn_reflns_theta_min 3.142
_exptl_absorpt_coefficient_mu 1.314
_exptl_absorpt_correction_T_max 1.00000
_exptl_absorpt_correction_T_min 0.43553
_exptl_absorpt_correction_type multi-scan
_exptl_absorpt_process_details
;
CrysAlisPro, Agilent Technologies,
Version 1.171.37.33 (release 27-03-2014 CrysAlis171 .NET)
(compiled Mar 27 2014,17:12:48)
Empirical absorption correction using spherical harmonics,
 implemented in SCALE3 ABSPACK scaling algorithm.
;
_exptl_crystal_colour colorless
_exptl_crystal_density_diffrn 1.690
_exptl_crystal_density_method 'not measured'
_exptl_crystal_description block
_exptl_crystal_F_000 864
_exptl_crystal_size_max 0.230
_exptl_crystal_size_mid 0.180
_exptl_crystal_size_min 0.140
_refine_diff_density_max 0.380
_refine_diff_density_min -0.458
_refine_diff_density_rms 0.052
_refine_ls_extinction_method none
_refine_ls_goodness_of_fit_ref 1.083
_refine_ls_hydrogen_treatment constr
_refine_ls_matrix_type full
_refine_ls_number_parameters 218
_refine_ls_number_reflns 2967
_refine_ls_number_restraints 0
_refine_ls_restrained_S_all 1.083
_refine_ls_R_factor_all 0.0178
_refine_ls_R_factor_gt 0.0174
_refine_ls_shift/su_max 0.001
_refine_ls_shift/su_mean 0.000
_refine_ls_structure_factor_coef Fsqd
_refine_ls_weighting_details 'w=1/[\s^2^(Fo^2^)+(0.0269P)^2^+0.7961P] where P=(Fo^2^+2Fc^2^)/3'
_refine_ls_weighting_scheme calc
_refine_ls_wR_factor_gt 0.0475
_refine_ls_wR_factor_ref 0.0478
_reflns_Friedel_coverage 0.000
_reflns_number_gt 2899
_reflns_number_total 2967
_reflns_threshold_expression 'I > 2\s(I)'
_cod_data_source_file c7ra08633d2.cif
_cod_data_source_block shelx
_cod_database_code 7229336
_shelx_shelxl_version_number 2014/7
_shelx_space_group_comment
;
The symmetry employed for this shelxl refinement is uniquely defined
by the following loop, which should always be used as a source of
symmetry information in preference to the above space-group names.
They are only intended as comments.
;
_shelx_estimated_absorpt_t_min 0.752
_shelx_estimated_absorpt_t_max 0.837

loop_
_space_group_symop_operation_xyz
'x, y, z'
'-x, y+1/2, -z+1/2'
'-x, -y, -z'
'x, -y-1/2, z-1/2'

loop_
_atom_site_label
_atom_site_type_symbol
_atom_site_fract_x
_atom_site_fract_y
_atom_site_fract_z
_atom_site_U_iso_or_equiv
_atom_site_adp_type
_atom_site_occupancy
_atom_site_site_symmetry_order
_atom_site_calc_flag
_atom_site_refinement_flags_posn
_atom_site_refinement_flags_adp
Cd1 Cd 0.22196(2) 0.21045(2) 0.32620(2) 0.01867(6) Uani 1 1 d . .
O1 O -0.13833(12) 0.28267(9) 0.19492(12) 0.0253(3) Uani 1 1 d . .
N1 N 0.42629(13) 0.18037(13) 0.39868(13) 0.0237(3) Uani 1 1 d . .
N2 N 0.28773(13) 0.05883(11) 0.24789(12) 0.0211(3) Uani 1 1 d . .
N3 N 0.04365(12) 0.12448(11) 0.22611(12) 0.0193(3) Uani 1 1 d . .
N4 N 0.17692(14) 0.12173(13) 0.49357(13) 0.0267(3) Uani 1 1 d . .
N5 N 0.22542(13) 0.15909(12) 0.58030(12) 0.0227(3) Uani 1 1 d . .
N6 N 0.27551(14) 0.19432(15) 0.66692(13) 0.0306(4) Uani 1 1 d . .
N7 N 0.19135(15) 0.36668(13) 0.40535(14) 0.0295(4) Uani 1 1 d . .
N8 N 0.25258(14) 0.44190(13) 0.39786(13) 0.0267(3) Uani 1 1 d . .
N9 N 0.30800(17) 0.51809(15) 0.39395(18) 0.0443(5) Uani 1 1 d . .
C1 C 0.49147(18) 0.23729(17) 0.48001(17) 0.0300(4) Uani 1 1 d . .
H1 H 0.4586 0.2976 0.5076 0.036 Uiso 1 1 calc R U
C2 C 0.6066(2) 0.21069(16) 0.5257(2) 0.0355(5) Uani 1 1 d . .
H2 H 0.6499 0.2520 0.5826 0.043 Uiso 1 1 calc R U
C3 C 0.65440(18) 0.12142(18) 0.48393(19) 0.0384(5) Uani 1 1 d . .
H3 H 0.7308 0.1009 0.5134 0.046 Uiso 1 1 calc R U
C4 C 0.58828(17) 0.06215(16) 0.39776(18) 0.0332(4) Uani 1 1 d . .
H4 H 0.6203 0.0026 0.3678 0.040 Uiso 1 1 calc R U
C5 C 0.47341(16) 0.09317(15) 0.35691(16) 0.0248(4) Uani 1 1 d . .
C6 C 0.39482(16) 0.03043(14) 0.26723(15) 0.0238(4) Uani 1 1 d . .
C7 C 0.44642(19) -0.05992(18) 0.2085(2) 0.0405(5) Uani 1 1 d . .
H7A H 0.4613 -0.1188 0.2605 0.061 Uiso 1 1 calc R U
H7B H 0.5188 -0.0375 0.1854 0.061 Uiso 1 1 calc R U
H7C H 0.3921 -0.0812 0.1422 0.061 Uiso 1 1 calc R U
C8 C 0.19772(16) 0.00554(14) 0.16719(16) 0.0241(4) Uani 1 1 d . .
H8A H 0.2186 -0.0685 0.1593 0.029 Uiso 1 1 calc R U
H8B H 0.1907 0.0390 0.0924 0.029 Uiso 1 1 calc R U
C9 C 0.08182(15) 0.01367(14) 0.21305(16) 0.0239(4) Uani 1 1 d . .
H9A H 0.0215 -0.0234 0.1612 0.029 Uiso 1 1 calc R U
H9B H 0.0899 -0.0215 0.2870 0.029 Uiso 1 1 calc R U
C10 C -0.05536(15) 0.12343(14) 0.29292(15) 0.0233(4) Uani 1 1 d . .
H10A H -0.0288 0.0942 0.3686 0.028 Uiso 1 1 calc R U
H10B H -0.1181 0.0786 0.2546 0.028 Uiso 1 1 calc R U
C11 C -0.10101(17) 0.23477(16) 0.30401(16) 0.0251(4) Uani 1 1 d . .
H11A H -0.1666 0.2326 0.3464 0.030 Uiso 1 1 calc R U
H11B H -0.0396 0.2779 0.3472 0.030 Uiso 1 1 calc R U
C12 C -0.04359(17) 0.28412(14) 0.13014(17) 0.0239(4) Uani 1 1 d . .
H12A H 0.0201 0.3269 0.1700 0.029 Uiso 1 1 calc R U
H12B H -0.0700 0.3167 0.0560 0.029 Uiso 1 1 calc R U
C13 C 0.00086(15) 0.17320(15) 0.11269(14) 0.0223(4) Uani 1 1 d . .
H13A H -0.0620 0.1304 0.0714 0.027 Uiso 1 1 calc R U
H13B H 0.0643 0.1762 0.0676 0.027 Uiso 1 1 calc R U

loop_
_atom_site_aniso_label
_atom_site_aniso_U_11
_atom_site_aniso_U_22
_atom_site_aniso_U_33
_atom_site_aniso_U_23
_atom_site_aniso_U_13
_atom_site_aniso_U_12
Cd1 0.01687(9) 0.02108(9) 0.01719(9) -0.00165(4) 0.00000(6) 0.00140(4)
O1 0.0175(7) 0.0314(7) 0.0265(7) 0.0023(5) 0.0019(5) 0.0051(5)
N1 0.0177(8) 0.0289(8) 0.0232(8) 0.0018(7) -0.0004(6) -0.0002(6)
N2 0.0203(8) 0.0216(7) 0.0215(7) 0.0001(6) 0.0034(6) 0.0005(6)
N3 0.0169(7) 0.0214(7) 0.0191(7) -0.0008(6) 0.0012(6) 0.0001(6)
N4 0.0295(9) 0.0303(8) 0.0196(8) -0.0005(6) 0.0019(7) -0.0010(7)
N5 0.0226(8) 0.0250(8) 0.0218(8) 0.0036(7) 0.0071(7) 0.0063(6)
N6 0.0303(10) 0.0397(10) 0.0207(9) -0.0055(7) 0.0004(8) 0.0062(7)
N7 0.0329(9) 0.0251(8) 0.0325(9) -0.0051(7) 0.0116(7) 0.0000(7)
N8 0.0261(8) 0.0287(9) 0.0250(8) -0.0017(6) 0.0030(6) 0.0069(7)
N9 0.0437(11) 0.0326(10) 0.0580(12) -0.0019(9) 0.0121(9) -0.0084(9)
C1 0.0259(10) 0.0332(10) 0.0292(10) 0.0013(8) -0.0007(8) -0.0023(8)
C2 0.0260(11) 0.0428(13) 0.0340(12) 0.0056(8) -0.0071(9) -0.0098(8)
C3 0.0178(10) 0.0460(13) 0.0478(13) 0.0111(10) -0.0057(9) -0.0012(9)
C4 0.0206(9) 0.0342(11) 0.0447(12) 0.0053(9) 0.0044(8) 0.0043(8)
C5 0.0184(9) 0.0290(9) 0.0270(9) 0.0056(8) 0.0040(7) 0.0005(7)
C6 0.0214(9) 0.0252(9) 0.0258(9) 0.0033(7) 0.0065(7) 0.0035(7)
C7 0.0295(11) 0.0448(13) 0.0472(13) -0.0111(10) 0.0059(9) 0.0101(9)
C8 0.0238(9) 0.0231(9) 0.0249(9) -0.0053(7) 0.0020(7) 0.0012(7)
C9 0.0210(9) 0.0204(9) 0.0292(9) -0.0022(7) 0.0007(7) -0.0023(7)
C10 0.0172(9) 0.0281(9) 0.0243(9) 0.0018(7) 0.0027(7) -0.0026(7)
C11 0.0207(9) 0.0312(10) 0.0241(9) -0.0001(8) 0.0055(7) 0.0002(8)
C12 0.0209(10) 0.0294(10) 0.0212(9) 0.0024(7) 0.0026(8) 0.0032(7)
C13 0.0196(9) 0.0285(9) 0.0176(8) -0.0013(7) -0.0011(7) 0.0002(7)

loop_
_atom_type_symbol
_atom_type_description
_atom_type_scat_dispersion_real
_atom_type_scat_dispersion_imag
_atom_type_scat_source
C C 0.0033 0.0016 'International Tables Vol C Tables 4.2.6.8 and 6.1.1.4'
H H 0.0000 0.0000 'International Tables Vol C Tables 4.2.6.8 and 6.1.1.4'
N N 0.0061 0.0033 'International Tables Vol C Tables 4.2.6.8 and 6.1.1.4'
O O 0.0106 0.0060 'International Tables Vol C Tables 4.2.6.8 and 6.1.1.4'
Cd Cd -0.8075 1.2024 'International Tables Vol C Tables 4.2.6.8 and 6.1.1.4'

loop_
_geom_angle_atom_site_label_1
_geom_angle_atom_site_label_2
_geom_angle_atom_site_label_3
_geom_angle
_geom_angle_site_symmetry_1
_geom_angle_site_symmetry_3
N7 Cd1 N2 169.83(6) . .
N7 Cd1 N6 88.01(6) . 4_565
N2 Cd1 N6 87.55(6) . 4_565
N7 Cd1 N4 89.77(6) . .
N2 Cd1 N4 94.19(5) . .
N6 Cd1 N4 176.41(5) 4_565 .
N7 Cd1 N1 101.57(6) . .
N2 Cd1 N1 69.28(5) . .
N6 Cd1 N1 89.94(5) 4_565 .
N4 Cd1 N1 87.74(5) . .
N7 Cd1 N3 114.51(5) . .
N2 Cd1 N3 75.21(5) . .
N6 Cd1 N3 98.20(5) 4_565 .
N4 Cd1 N3 85.28(5) . .
N1 Cd1 N3 143.15(5) . .
C11 O1 C12 110.01(14) . .
C1 N1 C5 119.13(16) . .
C1 N1 Cd1 125.54(13) . .
C5 N1 Cd1 115.16(12) . .
C6 N2 C8 124.00(15) . .
C6 N2 Cd1 122.24(12) . .
C8 N2 Cd1 113.52(11) . .
C9 N3 C13 110.95(13) . .
C9 N3 C10 108.25(13) . .
C13 N3 C10 108.00(13) . .
C9 N3 Cd1 103.06(10) . .
C13 N3 Cd1 112.70(10) . .
C10 N3 Cd1 113.76(10) . .
N5 N4 Cd1 113.21(12) . .
N6 N5 N4 178.44(19) . .
N5 N6 Cd1 135.97(13) . 4_566
N8 N7 Cd1 122.32(12) . .
N9 N8 N7 176.21(19) . .
N1 C1 C2 123.0(2) . .
N1 C1 H1 118.5 . .
C2 C1 H1 118.5 . .
C3 C2 C1 117.9(2) . .
C3 C2 H2 121.0 . .
C1 C2 H2 121.0 . .
C2 C3 C4 119.78(19) . .
C2 C3 H3 120.1 . .
C4 C3 H3 120.1 . .
C3 C4 C5 119.04(19) . .
C3 C4 H4 120.5 . .
C5 C4 H4 120.5 . .
N1 C5 C4 121.09(18) . .
N1 C5 C6 116.82(15) . .
C4 C5 C6 122.07(17) . .
N2 C6 C7 125.04(18) . .
N2 C6 C5 116.02(16) . .
C7 C6 C5 118.94(16) . .
C6 C7 H7A 109.5 . .
C6 C7 H7B 109.5 . .
H7A C7 H7B 109.5 . .
C6 C7 H7C 109.5 . .
H7A C7 H7C 109.5 . .
H7B C7 H7C 109.5 . .
N2 C8 C9 108.09(14) . .
N2 C8 H8A 110.1 . .
C9 C8 H8A 110.1 . .
N2 C8 H8B 110.1 . .
C9 C8 H8B 110.1 . .
H8A C8 H8B 108.4 . .
N3 C9 C8 113.14(14) . .
N3 C9 H9A 109.0 . .
C8 C9 H9A 109.0 . .
N3 C9 H9B 109.0 . .
C8 C9 H9B 109.0 . .
H9A C9 H9B 107.8 . .
N3 C10 C11 110.19(14) . .
N3 C10 H10A 109.6 . .
C11 C10 H10A 109.6 . .
N3 C10 H10B 109.6 . .
C11 C10 H10B 109.6 . .
H10A C10 H10B 108.1 . .
O1 C11 C10 111.94(15) . .
O1 C11 H11A 109.2 . .
C10 C11 H11A 109.2 . .
O1 C11 H11B 109.2 . .
C10 C11 H11B 109.2 . .
H11A C11 H11B 107.9 . .
O1 C12 C13 111.41(14) . .
O1 C12 H12A 109.3 . .
C13 C12 H12A 109.3 . .
O1 C12 H12B 109.3 . .
C13 C12 H12B 109.3 . .
H12A C12 H12B 108.0 . .
N3 C13 C12 109.26(14) . .
N3 C13 H13A 109.8 . .
C12 C13 H13A 109.8 . .
N3 C13 H13B 109.8 . .
C12 C13 H13B 109.8 . .
H13A C13 H13B 108.3 . .

loop_
_geom_bond_atom_site_label_1
_geom_bond_atom_site_label_2
_geom_bond_distance
_geom_bond_site_symmetry_2
Cd1 N7 2.2281(15) .
Cd1 N2 2.2998(14) .
Cd1 N6 2.3912(16) 4_565
Cd1 N4 2.3963(15) .
Cd1 N1 2.4042(15) .
Cd1 N3 2.4534(14) .
O1 C11 1.425(2) .
O1 C12 1.428(2) .
N1 C1 1.331(3) .
N1 C5 1.351(3) .
N2 C6 1.270(2) .
N2 C8 1.456(2) .
N3 C9 1.477(2) .
N3 C13 1.484(2) .
N3 C10 1.486(2) .
N4 N5 1.183(2) .
N5 N6 1.178(2) .
N6 Cd1 2.3912(16) 4_566
N7 N8 1.192(2) .
N8 N9 1.157(2) .
C1 C2 1.391(3) .
C1 H1 0.9300 .
C2 C3 1.376(3) .
C2 H2 0.9300 .
C3 C4 1.388(3) .
C3 H3 0.9300 .
C4 C5 1.391(3) .
C4 H4 0.9300 .
C5 C6 1.504(3) .
C6 C7 1.502(3) .
C7 H7A 0.9600 .
C7 H7B 0.9600 .
C7 H7C 0.9600 .
C8 C9 1.521(2) .
C8 H8A 0.9700 .
C8 H8B 0.9700 .
C9 H9A 0.9700 .
C9 H9B 0.9700 .
C10 C11 1.509(3) .
C10 H10A 0.9700 .
C10 H10B 0.9700 .
C11 H11A 0.9700 .
C11 H11B 0.9700 .
C12 C13 1.512(2) .
C12 H12A 0.9700 .
C12 H12B 0.9700 .
C13 H13A 0.9700 .
C13 H13B 0.9700 .

loop_
_geom_torsion_atom_site_label_1
_geom_torsion_atom_site_label_2
_geom_torsion_atom_site_label_3
_geom_torsion_atom_site_label_4
_geom_torsion
C5 N1 C1 C2 -0.7(3)
Cd1 N1 C1 C2 174.24(15)
N1 C1 C2 C3 0.2(3)
C1 C2 C3 C4 0.9(3)
C2 C3 C4 C5 -1.4(3)
C1 N1 C5 C4 0.2(3)
Cd1 N1 C5 C4 -175.29(14)
C1 N1 C5 C6 178.55(16)
Cd1 N1 C5 C6 3.08(19)
C3 C4 C5 N1 0.9(3)
C3 C4 C5 C6 -177.42(18)
C8 N2 C6 C7 1.7(3)
Cd1 N2 C6 C7 -172.44(15)
C8 N2 C6 C5 -177.81(15)
Cd1 N2 C6 C5 8.1(2)
N1 C5 C6 N2 -7.2(2)
C4 C5 C6 N2 171.14(17)
N1 C5 C6 C7 173.26(17)
C4 C5 C6 C7 -8.4(3)
C6 N2 C8 C9 147.35(17)
Cd1 N2 C8 C9 -38.07(16)
C13 N3 C9 C8 73.17(18)
C10 N3 C9 C8 -168.49(14)
Cd1 N3 C9 C8 -47.69(15)
N2 C8 C9 N3 60.38(19)
C9 N3 C10 C11 -177.49(15)
C13 N3 C10 C11 -57.29(18)
Cd1 N3 C10 C11 68.61(16)
C12 O1 C11 C10 -57.48(18)
N3 C10 C11 O1 57.72(19)
C11 O1 C12 C13 58.85(19)
C9 N3 C13 C12 176.85(14)
C10 N3 C13 C12 58.36(18)
Cd1 N3 C13 C12 -68.16(15)
O1 C12 C13 N3 -60.28(19)
